data_4502754
loop_
_publ_author_name
'Zhang, Huabin'
'Li, Ning'
'Tian, Chongbin'
'Liu, Tianfu'
'Du, Fenglei'
'Lin, Ping'
'Li, Zhihua'
'Du, Shaowu'

_publ_section_title
;
 Unusual High Thermal Stability within a Series of Novel Lanthanide TATB
 Frameworks: Synthesis, Structure, and Properties
 (TATB&#x00A0;=&#x00A0;4,4&#x2032;,4&#x2033;-s-Triazine-2,4,6-triyl-tribenzoate)
;
_journal_issue 2
_journal_name_full 'Crystal Growth &amp; Design'
_journal_page_first 670
_journal_paper_doi 10.1021/cg2008655
_journal_volume 12
_journal_year 2012
_chemical_formula_moiety 'C24 H12 N3 O7 Tb'
_chemical_formula_sum 'C24 H12 N3 O7 Tb'
_chemical_formula_weight 613.30
_chemical_name_systematic
; 
 ? 
;
_space_group_IT_number 70
_symmetry_cell_setting orthorhombic
_symmetry_space_group_name_Hall '-F 2uv 2vw'
_symmetry_space_group_name_H-M 'F d d d :2'
_atom_sites_solution_hydrogens geom
_atom_sites_solution_primary direct
_atom_sites_solution_secondary difmap
_audit_creation_method SHELXL-97
_cell_angle_alpha 90.00
_cell_angle_beta 90.00
_cell_angle_gamma 90.00
_cell_formula_units_Z 32
_cell_length_a 28.6140(12)
_cell_length_b 22.2004(7)
_cell_length_c 29.1229(14)
_cell_measurement_reflns_used 12096
_cell_measurement_temperature 293(2)
_cell_measurement_theta_max 27.5205
_cell_measurement_theta_min 2.9277
_cell_volume 18500.1(13)
_computing_structure_refinement 'SHELXL-97 (Sheldrick, 1997)'
_computing_structure_solution 'SHELXS-97 (Sheldrick, 1990)'
_diffrn_ambient_temperature 293(2)
_diffrn_detector_area_resol_mean 14.6306
_diffrn_measured_fraction_theta_full 0.969
_diffrn_measured_fraction_theta_max 0.969
_diffrn_measurement_device_type
;
Mercury70 (2x2 bin mode)
;
_diffrn_measurement_method CCD_Profile_fitting
_diffrn_radiation_monochromator graphite
_diffrn_radiation_source 'fine-focus sealed tube'
_diffrn_radiation_type MoK\a
_diffrn_radiation_wavelength 0.71073
_diffrn_reflns_av_R_equivalents 0.0255
_diffrn_reflns_av_sigmaI/netI 0.0165
_diffrn_reflns_limit_h_max 34
_diffrn_reflns_limit_h_min -32
_diffrn_reflns_limit_k_max 28
_diffrn_reflns_limit_k_min -28
_diffrn_reflns_limit_l_max 37
_diffrn_reflns_limit_l_min -37
_diffrn_reflns_number 34392
_diffrn_reflns_theta_full 27.48
_diffrn_reflns_theta_max 27.48
_diffrn_reflns_theta_min 2.93
_exptl_absorpt_coefficient_mu 3.108
_exptl_absorpt_correction_T_max 1.0
_exptl_absorpt_correction_T_min 0.9076
_exptl_absorpt_correction_type multi-scan
_exptl_absorpt_process_details '(SADABS; Bruker, 2000)'
_exptl_crystal_colour white
_exptl_crystal_density_diffrn 1.762
_exptl_crystal_density_method 'not measured'
_exptl_crystal_description prism
_exptl_crystal_F_000 9534
_exptl_crystal_size_max 0.3
_exptl_crystal_size_mid 0.3
_exptl_crystal_size_min 0.2
_refine_diff_density_max 1.677
_refine_diff_density_min -0.804
_refine_diff_density_rms 0.136
_refine_ls_extinction_method none
_refine_ls_goodness_of_fit_ref 1.024
_refine_ls_hydrogen_treatment constr
_refine_ls_matrix_type full
_refine_ls_number_parameters 316
_refine_ls_number_reflns 5154
_refine_ls_number_restraints 0
_refine_ls_restrained_S_all 1.024
_refine_ls_R_factor_all 0.0367
_refine_ls_R_factor_gt 0.0350
_refine_ls_shift/su_max 0.001
_refine_ls_shift/su_mean 0.000
_refine_ls_structure_factor_coef Fsqd
_refine_ls_weighting_details 'calc w=1/[\s^2^(Fo^2^)+(0.0567P)^2^+428.9617P] where P=(Fo^2^+2Fc^2^)/3'
_refine_ls_weighting_scheme calc
_refine_ls_wR_factor_gt 0.1051
_refine_ls_wR_factor_ref 0.1065
_reflns_number_gt 4939
_reflns_number_total 5154
_reflns_threshold_expression >2sigma(I)
_cod_data_source_file cg2008655_si_003.cif
_cod_data_source_block 4
_cod_depositor_comments
;
The following automatic conversions were performed:

'_exptl_absorpt_correction_type' value 'Multi-scan' changed to
'multi-scan' according to
/home/saulius/struct/CIF-dictionaries/cif_core.dic dictionary named
'cif_core.dic' version 2.4.1 from 2010-06-29.

Automatic conversion script
Id: cif_fix_values 1715 2011-07-08 13:25:40Z adriana 
;
_cod_original_sg_symbol_H-M Fddd
_cod_database_code 4502754

loop_
_symmetry_equiv_pos_as_xyz
'x, y, z'
'-x+1/4, -y+1/4, z'
'x, -y+1/4, -z+1/4'
'-x+1/4, y, -z+1/4'
'x, y+1/2, z+1/2'
'-x+1/4, -y+3/4, z+1/2'
'x, -y+3/4, -z+3/4'
'-x+1/4, y+1/2, -z+3/4'
'x+1/2, y, z+1/2'
'-x+3/4, -y+1/4, z+1/2'
'x+1/2, -y+1/4, -z+3/4'
'-x+3/4, y, -z+3/4'
'x+1/2, y+1/2, z'
'-x+3/4, -y+3/4, z'
'x+1/2, -y+3/4, -z+1/4'
'-x+3/4, y+1/2, -z+1/4'
'-x, -y, -z'
'x-1/4, y-1/4, -z'
'-x, y-1/4, z-1/4'
'x-1/4, -y, z-1/4'
'-x, -y+1/2, -z+1/2'
'x-1/4, y+1/4, -z+1/2'
'-x, y+1/4, z+1/4'
'x-1/4, -y+1/2, z+1/4'
'-x+1/2, -y, -z+1/2'
'x+1/4, y-1/4, -z+1/2'
'-x+1/2, y-1/4, z+1/4'
'x+1/4, -y, z+1/4'
'-x+1/2, -y+1/2, -z'
'x+1/4, y+1/4, -z'
'-x+1/2, y+1/4, z-1/4'
'x+1/4, -y+1/2, z-1/4'

loop_
_atom_site_label
_atom_site_type_symbol
_atom_site_fract_x
_atom_site_fract_y
_atom_site_fract_z
_atom_site_U_iso_or_equiv
_atom_site_adp_type
_atom_site_occupancy
_atom_site_symmetry_multiplicity
_atom_site_calc_flag
_atom_site_refinement_flags
Tb1 Tb -0.221508(7) 0.444912(9) 0.297008(7) 0.02005(9) Uani 1 1 d .
O6 O -0.16382(14) 0.43087(18) 0.23998(13) 0.0375(9) Uani 1 1 d .
O2 O 0.23017(14) 0.35640(17) 0.00245(15) 0.0417(10) Uani 1 1 d .
O4 O -0.04069(15) 0.84550(15) -0.06823(12) 0.0341(8) Uani 1 1 d .
O7W O -0.14141(16) 0.4416(2) 0.33117(18) 0.0597(13) Uani 1 1 d .
O5 O -0.21078(13) 0.49810(19) 0.20973(13) 0.0363(8) Uani 1 1 d .
O1 O 0.19396(15) 0.29300(18) 0.05057(14) 0.0411(10) Uani 1 1 d .
O3 O -0.00825(15) 0.79609(17) -0.12726(12) 0.0363(9) Uani 1 1 d .
N1 N 0.01024(16) 0.4907(2) 0.07892(16) 0.0335(10) Uani 1 1 d .
N2 N 0.04183(18) 0.5559(2) 0.02188(17) 0.0377(11) Uani 1 1 d .
N3 N -0.03043(16) 0.5794(2) 0.05745(16) 0.0334(10) Uani 1 1 d .
C16 C -0.02043(18) 0.7997(2) -0.08610(16) 0.0244(9) Uani 1 1 d .
C17 C -0.02627(18) 0.5284(2) 0.08132(17) 0.0287(10) Uani 1 1 d .
C22 C -0.09647(18) 0.4479(2) 0.17212(17) 0.0278(10) Uani 1 1 d .
H22A H -0.0935 0.4148 0.1914 0.033 Uiso 1 1 calc R
C8 C 0.04354(19) 0.5068(2) 0.04890(18) 0.0317(11) Uani 1 1 d .
C11 C -0.0308(2) 0.6907(2) 0.01225(19) 0.0381(13) Uani 1 1 d .
H11A H -0.0477 0.6870 0.0394 0.046 Uiso 1 1 calc R
C21 C -0.13635(17) 0.4833(2) 0.17382(16) 0.0258(9) Uani 1 1 d .
C7 C 0.1581(2) 0.4406(3) 0.0113(2) 0.0523(19) Uani 1 1 d .
H7A H 0.1827 0.4500 -0.0083 0.063 Uiso 1 1 calc R
C18 C -0.06458(18) 0.5117(2) 0.11261(17) 0.0285(10) Uani 1 1 d .
C5 C 0.0840(2) 0.4663(2) 0.04499(18) 0.0337(12) Uani 1 1 d .
C13 C -0.01270(18) 0.7460(2) -0.05601(16) 0.0260(9) Uani 1 1 d .
C14 C 0.0180(2) 0.7008(2) -0.06917(18) 0.0360(12) Uani 1 1 d .
H14A H 0.0335 0.7036 -0.0972 0.043 Uiso 1 1 calc R
C23 C -0.06092(18) 0.4621(2) 0.14156(18) 0.0309(11) Uani 1 1 d .
H23A H -0.0343 0.4381 0.1404 0.037 Uiso 1 1 calc R
C20 C -0.14080(18) 0.5323(2) 0.14448(19) 0.0333(11) Uani 1 1 d .
H20A H -0.1677 0.5558 0.1454 0.040 Uiso 1 1 calc R
C9 C 0.00446(18) 0.5904(2) 0.02812(18) 0.0307(11) Uani 1 1 d .
C1 C 0.1973(2) 0.3424(2) 0.02926(19) 0.0334(11) Uani 1 1 d .
C24 C -0.17285(16) 0.4698(2) 0.20934(16) 0.0254(9) Uani 1 1 d .
C15 C 0.0255(2) 0.6520(2) -0.04102(19) 0.0373(13) Uani 1 1 d .
H15A H 0.0476 0.6232 -0.0491 0.045 Uiso 1 1 calc R
C12 C -0.0368(2) 0.7409(2) -0.01486(18) 0.0361(12) Uani 1 1 d .
H12A H -0.0569 0.7714 -0.0056 0.043 Uiso 1 1 calc R
C4 C 0.0856(2) 0.4133(3) 0.0699(2) 0.0386(13) Uani 1 1 d .
H4A H 0.0615 0.4041 0.0901 0.046 Uiso 1 1 calc R
C6 C 0.1211(2) 0.4798(3) 0.0159(2) 0.0499(17) Uani 1 1 d .
H6A H 0.1209 0.5156 -0.0007 0.060 Uiso 1 1 calc R
C2 C 0.15886(19) 0.3871(2) 0.03583(18) 0.0317(11) Uani 1 1 d .
C19 C -0.10565(19) 0.5463(2) 0.11412(19) 0.0343(12) Uani 1 1 d .
H19A H -0.1091 0.5789 0.0944 0.041 Uiso 1 1 calc R
C10 C 0.00013(19) 0.6457(2) -0.00040(18) 0.0317(11) Uani 1 1 d .
C3 C 0.1227(2) 0.3739(2) 0.06531(19) 0.0361(12) Uani 1 1 d .
H3A H 0.1232 0.3384 0.0822 0.043 Uiso 1 1 calc R

loop_
_atom_site_aniso_label
_atom_site_aniso_U_11
_atom_site_aniso_U_22
_atom_site_aniso_U_33
_atom_site_aniso_U_23
_atom_site_aniso_U_13
_atom_site_aniso_U_12
Tb1 0.01806(14) 0.02088(13) 0.02120(13) 0.00047(7) 0.00131(7) -0.00119(7)
O6 0.036(2) 0.041(2) 0.0359(19) 0.0067(16) 0.0163(16) 0.0058(16)
O2 0.041(2) 0.0299(18) 0.054(2) 0.0017(17) 0.0244(19) 0.0116(16)
O4 0.052(2) 0.0197(16) 0.0304(18) 0.0008(13) -0.0007(16) 0.0018(15)
O7W 0.034(3) 0.081(4) 0.064(3) 0.007(3) -0.017(2) 0.009(2)
O5 0.0222(19) 0.046(2) 0.041(2) -0.0019(17) 0.0048(15) 0.0051(16)
O1 0.048(3) 0.0301(19) 0.045(2) 0.0084(16) 0.0150(18) 0.0164(17)
O3 0.051(2) 0.0368(19) 0.0205(16) 0.0060(14) 0.0001(16) 0.0096(17)
N1 0.028(2) 0.031(2) 0.042(2) 0.0157(18) 0.0137(19) 0.0084(17)
N2 0.035(3) 0.035(2) 0.043(3) 0.019(2) 0.015(2) 0.0123(19)
N3 0.031(2) 0.030(2) 0.039(2) 0.0154(19) 0.0149(18) 0.0097(18)
C16 0.033(3) 0.019(2) 0.022(2) 0.0024(16) -0.0027(18) 0.0026(17)
C17 0.028(3) 0.027(2) 0.031(2) 0.0100(19) 0.0092(19) 0.0062(19)
C22 0.031(3) 0.025(2) 0.028(2) 0.0068(18) 0.0067(19) 0.0014(18)
C8 0.029(3) 0.030(2) 0.036(3) 0.013(2) 0.013(2) 0.009(2)
C11 0.047(3) 0.037(3) 0.031(3) 0.014(2) 0.018(2) 0.015(2)
C21 0.021(2) 0.031(2) 0.025(2) 0.0004(18) 0.0022(17) -0.0006(18)
C7 0.044(4) 0.044(3) 0.069(4) 0.026(3) 0.037(3) 0.023(3)
C18 0.025(3) 0.027(2) 0.033(2) 0.0084(19) 0.0123(19) 0.0064(18)
C5 0.031(3) 0.031(3) 0.039(3) 0.013(2) 0.015(2) 0.010(2)
C13 0.031(3) 0.022(2) 0.025(2) 0.0032(17) 0.0002(19) 0.0006(19)
C14 0.046(3) 0.033(3) 0.029(2) 0.011(2) 0.015(2) 0.009(2)
C23 0.026(3) 0.031(2) 0.036(3) 0.009(2) 0.010(2) 0.012(2)
C20 0.021(3) 0.037(3) 0.042(3) 0.010(2) 0.010(2) 0.011(2)
C9 0.026(3) 0.030(2) 0.036(3) 0.012(2) 0.010(2) 0.0066(19)
C1 0.036(3) 0.027(2) 0.037(3) 0.001(2) 0.010(2) 0.008(2)
C24 0.017(2) 0.030(2) 0.029(2) -0.0054(18) 0.0055(17) -0.0010(18)
C15 0.043(3) 0.028(2) 0.041(3) 0.013(2) 0.020(2) 0.014(2)
C12 0.048(3) 0.028(2) 0.033(3) 0.007(2) 0.013(2) 0.015(2)
C4 0.031(3) 0.037(3) 0.048(3) 0.018(2) 0.017(2) 0.011(2)
C6 0.046(4) 0.039(3) 0.065(4) 0.025(3) 0.034(3) 0.019(3)
C2 0.031(3) 0.028(2) 0.036(2) 0.003(2) 0.008(2) 0.010(2)
C19 0.025(3) 0.035(3) 0.043(3) 0.014(2) 0.010(2) 0.009(2)
C10 0.035(3) 0.027(2) 0.032(2) 0.0114(19) 0.007(2) 0.008(2)
C3 0.034(3) 0.030(2) 0.044(3) 0.014(2) 0.013(2) 0.010(2)

loop_
_atom_type_symbol
_atom_type_description
_atom_type_scat_dispersion_real
_atom_type_scat_dispersion_imag
_atom_type_scat_source
C C 0.0033 0.0016 'International Tables Vol C Tables 4.2.6.8 and 6.1.1.4'
H H 0.0000 0.0000 'International Tables Vol C Tables 4.2.6.8 and 6.1.1.4'
N N 0.0061 0.0033 'International Tables Vol C Tables 4.2.6.8 and 6.1.1.4'
O O 0.0106 0.0060 'International Tables Vol C Tables 4.2.6.8 and 6.1.1.4'
Tb Tb -0.1723 4.1537 'International Tables Vol C Tables 4.2.6.8 and 6.1.1.4'

loop_
_geom_angle_atom_site_label_1
_geom_angle_atom_site_label_2
_geom_angle_atom_site_label_3
_geom_angle
_geom_angle_site_symmetry_1
_geom_angle_site_symmetry_3
O3 Tb1 O2 119.65(16) 10_465 15_455
O3 Tb1 O1 87.76(15) 10_465 23
O2 Tb1 O1 134.28(14) 15_455 23
O3 Tb1 O4 82.21(13) 10_465 16_445
O2 Tb1 O4 77.63(14) 15_455 16_445
O1 Tb1 O4 146.21(14) 23 16_445
O3 Tb1 O5 79.79(14) 10_465 25_465
O2 Tb1 O5 73.45(15) 15_455 25_465
O1 Tb1 O5 77.04(15) 23 25_465
O4 Tb1 O5 131.82(15) 16_445 25_465
O3 Tb1 O6 149.97(15) 10_465 .
O2 Tb1 O6 85.09(16) 15_455 .
O1 Tb1 O6 85.28(15) 23 .
O4 Tb1 O6 87.51(14) 16_445 .
O5 Tb1 O6 126.55(14) 25_465 .
O3 Tb1 O7W 81.44(17) 10_465 .
O2 Tb1 O7W 141.83(17) 15_455 .
O1 Tb1 O7W 72.43(17) 23 .
O4 Tb1 O7W 74.19(16) 16_445 .
O5 Tb1 O7W 144.56(16) 25_465 .
O6 Tb1 O7W 68.60(16) . .
O3 Tb1 O5 149.27(12) 10_465 .
O2 Tb1 O5 73.03(13) 15_455 .
O1 Tb1 O5 67.04(13) 23 .
O4 Tb1 O5 128.51(12) 16_445 .
O5 Tb1 O5 77.67(13) 25_465 .
O6 Tb1 O5 49.11(12) . .
O7W Tb1 O5 105.75(15) . .
O3 Tb1 Tb1 120.05(10) 10_465 25_465
O2 Tb1 Tb1 68.32(10) 15_455 25_465
O1 Tb1 Tb1 66.21(10) 23 25_465
O4 Tb1 Tb1 145.33(9) 16_445 25_465
O5 Tb1 Tb1 43.29(10) 25_465 25_465
O6 Tb1 Tb1 83.38(10) . 25_465
O7W Tb1 Tb1 131.41(13) . 25_465
O5 Tb1 Tb1 34.38(8) . 25_465
C24 O6 Tb1 105.2(3) . .
C1 O2 Tb1 135.6(3) . 15
C16 O4 Tb1 142.7(4) . 16_455
C24 O5 Tb1 173.8(4) . 25_465
C24 O5 Tb1 83.8(3) . .
Tb1 O5 Tb1 102.33(13) 25_465 .
C1 O1 Tb1 140.1(3) . 19
C16 O3 Tb1 147.9(4) . 10_464
C17 N1 C8 114.9(4) . .
C9 N2 C8 114.6(4) . .
C17 N3 C9 114.9(4) . .
O3 C16 O4 124.6(4) . .
O3 C16 C13 117.9(4) . .
O4 C16 C13 117.5(4) . .
N3 C17 N1 124.9(4) . .
N3 C17 C18 118.0(4) . .
N1 C17 C18 117.1(4) . .
C21 C22 C23 119.9(4) . .
N1 C8 N2 124.8(5) . .
N1 C8 C5 116.5(4) . .
N2 C8 C5 118.6(4) . .
C12 C11 C10 120.7(5) . .
C22 C21 C20 119.8(4) . .
C22 C21 C24 119.0(4) . .
C20 C21 C24 121.1(4) . .
C6 C7 C2 120.3(5) . .
C23 C18 C19 118.5(4) . .
C23 C18 C17 121.2(4) . .
C19 C18 C17 120.3(4) . .
C4 C5 C6 118.6(5) . .
C4 C5 C8 120.3(5) . .
C6 C5 C8 121.1(5) . .
C14 C13 C12 119.6(4) . .
C14 C13 C16 120.5(4) . .
C12 C13 C16 119.8(4) . .
C15 C14 C13 120.3(5) . .
C22 C23 C18 120.9(4) . .
C19 C20 C21 120.3(5) . .
N2 C9 N3 125.8(4) . .
N2 C9 C10 117.8(4) . .
N3 C9 C10 116.4(4) . .
O2 C1 O1 125.0(5) . .
O2 C1 C2 117.6(5) . .
O1 C1 C2 117.3(5) . .
O5 C24 O6 120.7(4) . .
O5 C24 C21 120.6(5) . .
O6 C24 C21 118.6(4) . .
C14 C15 C10 120.1(5) . .
C11 C12 C13 120.0(5) . .
C3 C4 C5 120.8(5) . .
C7 C6 C5 120.6(5) . .
C3 C2 C7 119.5(5) . .
C3 C2 C1 119.5(5) . .
C7 C2 C1 121.0(5) . .
C20 C19 C18 120.6(5) . .
C11 C10 C15 119.1(4) . .
C11 C10 C9 120.0(5) . .
C15 C10 C9 120.9(5) . .
C2 C3 C4 120.3(5) . .

loop_
_geom_bond_atom_site_label_1
_geom_bond_atom_site_label_2
_geom_bond_distance
_geom_bond_site_symmetry_2
Tb1 O3 2.289(4) 10_465
Tb1 O2 2.299(4) 15_455
Tb1 O1 2.318(4) 23
Tb1 O4 2.318(3) 16_445
Tb1 O5 2.322(4) 25_465
Tb1 O6 2.362(4) .
Tb1 O7W 2.500(4) .
Tb1 O5 2.820(4) .
O6 C24 1.269(6) .
O2 C1 1.262(6) .
O2 Tb1 2.299(4) 15
O4 C16 1.280(6) .
O4 Tb1 2.318(3) 16_455
O5 C24 1.254(6) .
O5 Tb1 2.322(4) 25_465
O1 C1 1.263(6) .
O1 Tb1 2.318(4) 19
O3 C16 1.251(6) .
O3 Tb1 2.289(4) 10_464
N1 C17 1.340(6) .
N1 C8 1.342(6) .
N2 C9 1.327(7) .
N2 C8 1.345(6) .
N3 C17 1.335(6) .
N3 C9 1.336(6) .
C16 C13 1.497(6) .
C17 C18 1.473(6) .
C22 C21 1.386(7) .
C22 C23 1.388(7) .
C8 C5 1.472(7) .
C11 C12 1.376(7) .
C11 C10 1.386(7) .
C21 C20 1.389(7) .
C21 C24 1.500(6) .
C7 C6 1.377(8) .
C7 C2 1.385(7) .
C18 C23 1.390(6) .
C18 C19 1.405(7) .
C5 C4 1.384(7) .
C5 C6 1.390(7) .
C13 C14 1.386(7) .
C13 C12 1.387(7) .
C14 C15 1.377(7) .
C20 C19 1.375(7) .
C9 C10 1.487(6) .
C1 C2 1.494(7) .
C15 C10 1.396(7) .
C4 C3 1.381(7) .
C2 C3 1.376(7) .
